data_7702105
loop_
_publ_author_name
'Chang, Yao-Pang'
'Levason, William'
'Light, Mark E.'
'Reid, Gillian'

_publ_section_title
;
 Niobium tetrachloride complexes with thio-, seleno- and telluro-ether
 coordination - synthesis and structures.
;
_journal_issue 41
_journal_name_full 'Dalton transactions (Cambridge, England : 2003)'
_journal_page_first 16262
_journal_page_last 16274
_journal_paper_doi 10.1039/c6dt02979e
_journal_volume 45
_journal_year 2016
_chemical_formula_moiety 'C12 H18 Cl4 Nb S2'
_chemical_formula_sum 'C12 H18 Cl4 Nb S2'
_chemical_formula_weight 461.09
_chemical_properties_physical ', Air-sensitive,Moisture-sensitive'
_space_group_crystal_system orthorhombic
_space_group_IT_number 62
_space_group_name_Hall '-P 2ac 2n'
_space_group_name_H-M_alt 'P n m a'
_atom_sites_solution_hydrogens geom
_audit_creation_method SHELXL-2014/7
_audit_update_record
;
2016-07-18 deposited with the CCDC.
2016-09-13 downloaded from the CCDC.
;
_cell_angle_alpha 90
_cell_angle_beta 90
_cell_angle_gamma 90
_cell_formula_units_Z 4
_cell_length_a 19.407(9)
_cell_length_b 12.502(6)
_cell_length_c 7.084(3)
_cell_measurement_reflns_used 3061
_cell_measurement_temperature 100(2)
_cell_measurement_theta_max 27.5
_cell_measurement_theta_min 2.7
_cell_volume 1718.8(14)
_computing_cell_refinement 'Bruker XSCANS'
_computing_data_collection 'Bruker XSCANS'
_computing_data_reduction 'Bruker SHELXTL'
_computing_molecular_graphics 'Bruker SHELXTL'
_computing_publication_material 'Bruker SHELXTL'
_computing_structure_refinement 'SHELXL-2014/7 (Sheldrick, 2014)'
_computing_structure_solution 'Bruker SHELXTL'
_diffrn_ambient_temperature 100(2)
_diffrn_detector_area_resol_mean 28.5714
_diffrn_measured_fraction_theta_full 0.996
_diffrn_measured_fraction_theta_max 0.997
_diffrn_measurement_device_type 'Rigaku AFC12 (Right)'
_diffrn_measurement_method 'profile data from \w-scans'
_diffrn_radiation_type MoK\a
_diffrn_radiation_wavelength 0.71073
_diffrn_reflns_av_R_equivalents 0.0746
_diffrn_reflns_av_unetI/netI 0.0523
_diffrn_reflns_Laue_measured_fraction_full 0.996
_diffrn_reflns_Laue_measured_fraction_max 0.997
_diffrn_reflns_limit_h_max 23
_diffrn_reflns_limit_h_min -23
_diffrn_reflns_limit_k_max 15
_diffrn_reflns_limit_k_min -15
_diffrn_reflns_limit_l_max 6
_diffrn_reflns_limit_l_min -8
_diffrn_reflns_number 8916
_diffrn_reflns_point_group_measured_fraction_full 0.996
_diffrn_reflns_point_group_measured_fraction_max 0.997
_diffrn_reflns_theta_full 25.242
_diffrn_reflns_theta_max 25.998
_diffrn_reflns_theta_min 3.061
_diffrn_source 'Rotating Anode'
_exptl_absorpt_coefficient_mu 1.549
_exptl_absorpt_correction_T_max 1.000
_exptl_absorpt_correction_T_min 0.452
_exptl_absorpt_correction_type multi-scan
_exptl_absorpt_process_details
; 
Jacobson, R. (1998). REQAB. Private communication to the 
Rigaku Corporation, Tokyo, Japan. 
;
_exptl_crystal_colour Yellow
_exptl_crystal_density_diffrn 1.782
_exptl_crystal_density_method 'not measured'
_exptl_crystal_description Chip
_exptl_crystal_F_000 924
_exptl_crystal_size_max 0.043
_exptl_crystal_size_mid 0.031
_exptl_crystal_size_min 0.028
_refine_diff_density_max 1.018
_refine_diff_density_min -0.487
_refine_diff_density_rms 0.099
_refine_ls_extinction_method none
_refine_ls_goodness_of_fit_ref 1.030
_refine_ls_hydrogen_treatment constr
_refine_ls_matrix_type full
_refine_ls_number_parameters 92
_refine_ls_number_reflns 1768
_refine_ls_number_restraints 0
_refine_ls_restrained_S_all 1.030
_refine_ls_R_factor_all 0.0486
_refine_ls_R_factor_gt 0.0328
_refine_ls_shift/su_max 0.001
_refine_ls_shift/su_mean 0.000
_refine_ls_structure_factor_coef Fsqd
_refine_ls_weighting_details 'w=1/[\s^2^(Fo^2^)+(0.0318P)^2^] where P=(Fo^2^+2Fc^2^)/3'
_refine_ls_weighting_scheme calc
_refine_ls_wR_factor_gt 0.0681
_refine_ls_wR_factor_ref 0.0738
_reflns_Friedel_coverage 0.000
_reflns_number_gt 1401
_reflns_number_total 1768
_reflns_threshold_expression 'I > 2\s(I)'
_cod_data_source_file c6dt02979e2.cif
_cod_data_source_block 0602r3
_cod_original_cell_volume 1718.6(13)
_cod_database_code 7702105
_shelx_shelxl_version_number 2014/7
_shelx_space_group_comment
; 
The symmetry employed for this shelxl refinement is uniquely defined 
by the following loop, which should always be used as a source of 
symmetry information in preference to the above space-group names. 
They are only intended as comments. 
;
_shelx_estimated_absorpt_t_min 0.936
_shelx_estimated_absorpt_t_max 0.958

loop_
_space_group_symop_operation_xyz
'x, y, z'
'-x+1/2, -y, z+1/2'
'-x, y+1/2, -z'
'x+1/2, -y+1/2, -z+1/2'
'-x, -y, -z'
'x-1/2, y, -z-1/2'
'x, -y-1/2, z'
'-x-1/2, y-1/2, z-1/2'

loop_
_atom_site_label
_atom_site_type_symbol
_atom_site_fract_x
_atom_site_fract_y
_atom_site_fract_z
_atom_site_U_iso_or_equiv
_atom_site_adp_type
_atom_site_occupancy
_atom_site_site_symmetry_order
_atom_site_calc_flag
_atom_site_refinement_flags_posn
_atom_site_refinement_flags_adp
_atom_site_refinement_flags_occupancy
Nb1 Nb 0.11126(2) 0.2500 0.31388(6) 0.01693(13) Uani 1 2 d S T P
Cl1 Cl 0.22023(6) 0.2500 0.17556(17) 0.0231(3) Uani 1 2 d S T P
Cl2 Cl 0.03064(6) 0.2500 0.55702(17) 0.0217(3) Uani 1 2 d S T P
Cl3 Cl 0.06241(4) 0.11320(7) 0.12325(12) 0.0234(2) Uani 1 1 d . . .
S1 S 0.16510(4) 0.08570(6) 0.49928(12) 0.0184(2) Uani 1 1 d . . .
C1 C 0.11977(18) -0.1055(3) 0.6556(5) 0.0248(8) Uani 1 1 d . . .
H1A H 0.1444 -0.1433 0.5548 0.037 Uiso 1 1 calc R U .
H1B H 0.0803 -0.1485 0.6966 0.037 Uiso 1 1 calc R U .
H1C H 0.1509 -0.0941 0.7626 0.037 Uiso 1 1 calc R U .
C2 C 0.09468(17) 0.0014(3) 0.5827(5) 0.0226(8) Uani 1 1 d . . .
H2A H 0.0698 0.0391 0.6849 0.027 Uiso 1 1 calc R U .
H2B H 0.0618 -0.0107 0.4779 0.027 Uiso 1 1 calc R U .
C3 C 0.20140(18) 0.1286(3) 0.7252(5) 0.0213(7) Uani 1 1 d . . .
H3A H 0.1671 0.1720 0.7948 0.026 Uiso 1 1 calc R U .
H3B H 0.2128 0.0652 0.8029 0.026 Uiso 1 1 calc R U .
C4 C 0.26551(17) 0.1938(3) 0.6913(5) 0.0203(7) Uani 1 1 d . . .
C5 C 0.32738(18) 0.1401(3) 0.6593(5) 0.0224(7) Uani 1 1 d . . .
H5 H 0.3276 0.0641 0.6580 0.027 Uiso 1 1 calc R U .
C6 C 0.38843(18) 0.1946(3) 0.6292(5) 0.0249(8) Uani 1 1 d . . .
H6 H 0.4301 0.1564 0.6087 0.030 Uiso 1 1 calc R U .

loop_
_atom_site_aniso_label
_atom_site_aniso_U_11
_atom_site_aniso_U_22
_atom_site_aniso_U_33
_atom_site_aniso_U_23
_atom_site_aniso_U_13
_atom_site_aniso_U_12
Nb1 0.0144(2) 0.0220(2) 0.0143(2) 0.000 -0.00006(18) 0.000
Cl1 0.0183(6) 0.0311(6) 0.0199(6) 0.000 0.0023(5) 0.000
Cl2 0.0176(6) 0.0257(6) 0.0217(6) 0.000 0.0045(5) 0.000
Cl3 0.0219(4) 0.0278(4) 0.0206(5) -0.0043(4) -0.0036(4) -0.0009(3)
S1 0.0170(4) 0.0213(4) 0.0170(5) 0.0007(3) 0.0002(3) 0.0001(3)
C1 0.0253(19) 0.0258(17) 0.023(2) 0.0020(15) -0.0001(16) -0.0018(14)
C2 0.0167(18) 0.0236(17) 0.027(2) 0.0034(15) 0.0019(15) -0.0027(13)
C3 0.0247(19) 0.0261(16) 0.0130(18) 0.0005(14) -0.0027(14) 0.0002(14)
C4 0.0221(18) 0.0286(17) 0.0101(16) 0.0021(15) -0.0038(15) 0.0006(13)
C5 0.0265(19) 0.0261(17) 0.0146(18) 0.0007(14) -0.0032(15) 0.0039(14)
C6 0.0162(17) 0.0409(19) 0.0174(18) -0.0011(16) -0.0030(15) 0.0052(14)

loop_
_atom_type_symbol
_atom_type_description
_atom_type_scat_dispersion_real
_atom_type_scat_dispersion_imag
_atom_type_scat_source
C C 0.0033 0.0016 'International Tables Vol C Tables 4.2.6.8 and 6.1.1.4'
H H 0.0000 0.0000 'International Tables Vol C Tables 4.2.6.8 and 6.1.1.4'
S S 0.1246 0.1234 'International Tables Vol C Tables 4.2.6.8 and 6.1.1.4'
Cl Cl 0.1484 0.1585 'International Tables Vol C Tables 4.2.6.8 and 6.1.1.4'
Nb Nb -2.0727 0.6215 'International Tables Vol C Tables 4.2.6.8 and 6.1.1.4'

loop_
_geom_angle_atom_site_label_1
_geom_angle_atom_site_label_2
_geom_angle_atom_site_label_3
_geom_angle
_geom_angle_site_symmetry_1
_geom_angle_site_symmetry_3
Cl2 Nb1 Cl1 157.11(5) . .
Cl2 Nb1 Cl3 98.77(4) . 7_565
Cl1 Nb1 Cl3 97.07(4) . 7_565
Cl2 Nb1 Cl3 98.77(4) . .
Cl1 Nb1 Cl3 97.07(4) . .
Cl3 Nb1 Cl3 92.05(5) 7_565 .
Cl2 Nb1 S1 84.17(4) . .
Cl1 Nb1 S1 81.41(3) . .
Cl3 Nb1 S1 174.76(3) 7_565 .
Cl3 Nb1 S1 83.18(4) . .
Cl2 Nb1 S1 84.17(4) . 7_565
Cl1 Nb1 S1 81.41(3) . 7_565
Cl3 Nb1 S1 83.18(4) 7_565 7_565
Cl3 Nb1 S1 174.76(3) . 7_565
S1 Nb1 S1 101.50(5) . 7_565
C2 S1 C3 100.05(17) . .
C2 S1 Nb1 108.22(11) . .
C3 S1 Nb1 110.98(11) . .
C2 C1 H1A 109.5 . .
C2 C1 H1B 109.5 . .
H1A C1 H1B 109.5 . .
C2 C1 H1C 109.5 . .
H1A C1 H1C 109.5 . .
H1B C1 H1C 109.5 . .
C1 C2 S1 112.3(2) . .
C1 C2 H2A 109.1 . .
S1 C2 H2A 109.1 . .
C1 C2 H2B 109.1 . .
S1 C2 H2B 109.1 . .
H2A C2 H2B 107.9 . .
C4 C3 S1 109.7(2) . .
C4 C3 H3A 109.7 . .
S1 C3 H3A 109.7 . .
C4 C3 H3B 109.7 . .
S1 C3 H3B 109.7 . .
H3A C3 H3B 108.2 . .
C5 C4 C4 118.8(2) . 7_565
C5 C4 C3 118.5(3) . .
C4 C4 C3 122.75(18) 7_565 .
C6 C5 C4 121.7(3) . .
C6 C5 H5 119.2 . .
C4 C5 H5 119.2 . .
C6 C6 C5 119.5(2) 7_565 .
C6 C6 H6 120.2 7_565 .
C5 C6 H6 120.2 . .

loop_
_geom_bond_atom_site_label_1
_geom_bond_atom_site_label_2
_geom_bond_distance
_geom_bond_site_symmetry_2
Nb1 Cl2 2.3269(14) .
Nb1 Cl1 2.3308(15) .
Nb1 Cl3 2.3763(11) 7_565
Nb1 Cl3 2.3763(11) .
Nb1 S1 2.6524(11) .
Nb1 S1 2.6524(11) 7_565
S1 C2 1.824(3) .
S1 C3 1.829(3) .
C1 C2 1.514(5) .
C1 H1A 0.9800 .
C1 H1B 0.9800 .
C1 H1C 0.9800 .
C2 H2A 0.9900 .
C2 H2B 0.9900 .
C3 C4 1.507(5) .
C3 H3A 0.9900 .
C3 H3B 0.9900 .
C4 C5 1.394(5) .
C4 C4 1.406(6) 7_565
C5 C6 1.384(5) .
C5 H5 0.9500 .
C6 C6 1.384(7) 7_565
C6 H6 0.9500 .
